data_4076557
loop_
_publ_author_name
'Voss, Tanja'
'Mahdi, Tayseer'
'Otten, Edwin'
'Fr\"ohlich, Roland'
'Kehr, Gerald'
'Stephan, Douglas W.'
'Erker, Gerhard'

_publ_section_title
;
 Frustrated Lewis Pair Behavior of Intermolecular Amine/B(C6F5)3Pairs
;
_journal_issue 6
_journal_name_full Organometallics
_journal_page_first 2367
_journal_paper_doi 10.1021/om300017u
_journal_volume 31
_journal_year 2012
_chemical_formula_sum 'C29.5 H18 B Cl F15 N'
_chemical_formula_weight 717.71
_chemical_name_systematic
; 
 ? 
;
_space_group_IT_number 2
_symmetry_cell_setting triclinic
_symmetry_space_group_name_Hall '-P 1'
_symmetry_space_group_name_H-M 'P -1'
_atom_sites_solution_hydrogens geom
_atom_sites_solution_primary direct
_atom_sites_solution_secondary difmap
_audit_creation_method SHELXL-97
_cell_angle_alpha 111.590(2)
_cell_angle_beta 99.707(2)
_cell_angle_gamma 101.426(1)
_cell_formula_units_Z 4
_cell_length_a 13.2426(3)
_cell_length_b 13.7868(3)
_cell_length_c 18.2798(5)
_cell_measurement_reflns_used 9022
_cell_measurement_temperature 223(2)
_cell_measurement_theta_max 68.25
_cell_measurement_theta_min 0.88
_cell_volume 2933.02(14)
_computing_cell_refinement 'Collect (Nonius B.V., 1998)'
_computing_data_collection 'Collect (Nonius B.V., 1998)'
_computing_data_reduction 'Denzo-SMN (Otwinowski & Minor, 1997)'
_computing_molecular_graphics 'XP (BrukerAXS, 2000)'
_computing_publication_material 'SHELXL-97 (Sheldrick, 1997)'
_computing_structure_refinement 'SHELXL-97 (Sheldrick, 1997)'
_computing_structure_solution 'SHELXS-97 (Sheldrick, 1990)'
_diffrn_ambient_temperature 223(2)
_diffrn_measured_fraction_theta_full 0.953
_diffrn_measured_fraction_theta_max 0.953
_diffrn_measurement_device_type 'Nonius KappaCCD APEXII'
_diffrn_measurement_method '\w and \f scans'
_diffrn_radiation_monochromator graphite
_diffrn_radiation_source 'fine-focus sealed tube'
_diffrn_radiation_type CuK\a
_diffrn_radiation_wavelength 1.54178
_diffrn_reflns_av_R_equivalents 0.052
_diffrn_reflns_av_sigmaI/netI 0.0322
_diffrn_reflns_limit_h_max 15
_diffrn_reflns_limit_h_min -15
_diffrn_reflns_limit_k_max 16
_diffrn_reflns_limit_k_min -16
_diffrn_reflns_limit_l_max 21
_diffrn_reflns_limit_l_min -21
_diffrn_reflns_number 39408
_diffrn_reflns_theta_full 67.13
_diffrn_reflns_theta_max 67.13
_diffrn_reflns_theta_min 2.70
_exptl_absorpt_coefficient_mu 2.262
_exptl_absorpt_correction_T_max 0.8054
_exptl_absorpt_correction_T_min 0.5501
_exptl_absorpt_correction_type multi-scan
_exptl_absorpt_process_details 'Denzo (Otwinowski, Borek, Majewski & Minor, 2003)'
_exptl_crystal_colour colorless
_exptl_crystal_density_diffrn 1.625
_exptl_crystal_density_method 'not measured'
_exptl_crystal_description column
_exptl_crystal_F_000 1436
_exptl_crystal_size_max 0.30
_exptl_crystal_size_mid 0.15
_exptl_crystal_size_min 0.10
_refine_diff_density_max 0.273
_refine_diff_density_min -0.451
_refine_diff_density_rms 0.048
_refine_ls_extinction_method none
_refine_ls_goodness_of_fit_ref 1.051
_refine_ls_hydrogen_treatment constr
_refine_ls_matrix_type full
_refine_ls_number_parameters 872
_refine_ls_number_reflns 10000
_refine_ls_number_restraints 0
_refine_ls_restrained_S_all 1.051
_refine_ls_R_factor_all 0.0635
_refine_ls_R_factor_gt 0.0484
_refine_ls_shift/su_max 0.000
_refine_ls_shift/su_mean 0.000
_refine_ls_structure_factor_coef Fsqd
_refine_ls_weighting_details 'calc w=1/[\s^2^(Fo^2^)+(0.0483P)^2^+2.1481P] where P=(Fo^2^+2Fc^2^)/3'
_refine_ls_weighting_scheme calc
_refine_ls_wR_factor_gt 0.1125
_refine_ls_wR_factor_ref 0.1240
_reflns_number_gt 7942
_reflns_number_total 10000
_reflns_threshold_expression >2sigma(I)
_cod_data_source_file om300017u_si_003.cif
_cod_data_source_block erk5649
_cod_original_cell_volume 2933.02(12)
_cod_original_sg_symbol_H-M P-1
_cod_original_formula_sum 'C29.50 H18 B Cl F15 N'
_cod_database_code 4076557

loop_
_symmetry_equiv_pos_as_xyz
'x, y, z'
'-x, -y, -z'

loop_
_atom_site_label
_atom_site_type_symbol
_atom_site_fract_x
_atom_site_fract_y
_atom_site_fract_z
_atom_site_U_iso_or_equiv
_atom_site_adp_type
_atom_site_occupancy
_atom_site_symmetry_multiplicity
_atom_site_calc_flag
_atom_site_refinement_flags
B1A B 0.4933(2) 0.2927(2) 0.25067(17) 0.0363(6) Uani 1 1 d .
C1A C 0.6008(2) 0.30155(19) 0.31771(15) 0.0392(6) Uani 1 1 d .
H1A1 H 0.6624 0.3086 0.2950 0.047 Uiso 1 1 calc R
H1A2 H 0.6151 0.3679 0.3674 0.047 Uiso 1 1 calc R
C2A C 0.59090(19) 0.2060(2) 0.34032(15) 0.0390(6) Uani 1 1 d .
H2AA H 0.5672 0.1391 0.2899 0.048(7) Uiso 1 1 calc R
H2AB H 0.5350 0.2048 0.3692 0.046(7) Uiso 1 1 calc R
N3A N 0.69262(16) 0.20494(16) 0.39338(12) 0.0390(5) Uani 1 1 d .
C4A C 0.7268(3) 0.3014(2) 0.47425(17) 0.0579(8) Uani 1 1 d .
H4AA H 0.7885 0.2971 0.5087 0.087 Uiso 1 1 calc R
H4AB H 0.6687 0.3018 0.5003 0.087 Uiso 1 1 calc R
H4AC H 0.7453 0.3676 0.4661 0.087 Uiso 1 1 calc R
C5A C 0.7818(2) 0.2075(2) 0.35279(19) 0.0508(7) Uani 1 1 d .
H5AA H 0.8014 0.2763 0.3483 0.076 Uiso 1 1 calc R
H5AB H 0.7587 0.1484 0.2987 0.076 Uiso 1 1 calc R
H5AC H 0.8431 0.1994 0.3850 0.076 Uiso 1 1 calc R
C6A C 0.6694(2) 0.1025(2) 0.40958(16) 0.0448(6) Uani 1 1 d .
H6AA H 0.7350 0.1020 0.4434 0.048(7) Uiso 1 1 calc R
H6AB H 0.6160 0.1061 0.4409 0.048(8) Uiso 1 1 calc R
C11A C 0.6296(2) -0.00253(19) 0.33386(15) 0.0403(6) Uani 1 1 d .
C12A C 0.5201(2) -0.0505(2) 0.29933(17) 0.0463(6) Uani 1 1 d .
H12A H 0.4715 -0.0171 0.3234 0.056 Uiso 1 1 calc R
C13A C 0.4829(2) -0.1463(2) 0.23032(18) 0.0534(7) Uani 1 1 d .
H13A H 0.4089 -0.1777 0.2071 0.064 Uiso 1 1 calc R
C14A C 0.5532(3) -0.1969(2) 0.19478(19) 0.0599(8) Uani 1 1 d .
H14A H 0.5273 -0.2617 0.1469 0.072 Uiso 1 1 calc R
C15A C 0.6620(3) -0.1517(2) 0.2299(2) 0.0617(8) Uani 1 1 d .
H15A H 0.7102 -0.1868 0.2068 0.074 Uiso 1 1 calc R
C16A C 0.6998(2) -0.0547(2) 0.29929(18) 0.0508(7) Uani 1 1 d .
H16A H 0.7738 -0.0242 0.3230 0.061 Uiso 1 1 calc R
C21A C 0.53534(19) 0.37168(19) 0.20538(14) 0.0363(5) Uani 1 1 d .
C22A C 0.6050(2) 0.4758(2) 0.25055(16) 0.0415(6) Uani 1 1 d .
F22A F 0.63082(14) 0.51837(12) 0.33324(9) 0.0579(4) Uani 1 1 d .
C23A C 0.6494(2) 0.5439(2) 0.21804(18) 0.0475(6) Uani 1 1 d .
F23A F 0.71653(14) 0.64355(13) 0.26652(12) 0.0694(5) Uani 1 1 d .
C24A C 0.6237(2) 0.5105(2) 0.13523(19) 0.0530(7) Uani 1 1 d .
F24A F 0.66474(17) 0.57666(16) 0.10218(13) 0.0804(6) Uani 1 1 d .
C25A C 0.5530(3) 0.4103(2) 0.08697(17) 0.0529(7) Uani 1 1 d .
F25A F 0.52405(19) 0.37730(16) 0.00549(10) 0.0816(6) Uani 1 1 d .
C26A C 0.5115(2) 0.3441(2) 0.12204(15) 0.0422(6) Uani 1 1 d .
F26A F 0.44055(13) 0.24718(12) 0.06874(9) 0.0548(4) Uani 1 1 d .
C31A C 0.40148(19) 0.33890(18) 0.29337(14) 0.0366(5) Uani 1 1 d .
C32A C 0.3991(2) 0.3697(2) 0.37448(15) 0.0400(6) Uani 1 1 d .
F32A F 0.47486(13) 0.35787(14) 0.42808(9) 0.0552(4) Uani 1 1 d .
C33A C 0.3226(2) 0.4113(2) 0.40723(15) 0.0457(6) Uani 1 1 d .
F33A F 0.32652(14) 0.43696(15) 0.48656(9) 0.0651(5) Uani 1 1 d .
C34A C 0.2399(2) 0.4236(2) 0.35876(17) 0.0471(6) Uani 1 1 d .
F34A F 0.16335(14) 0.46239(15) 0.38904(11) 0.0673(5) Uani 1 1 d .
C35A C 0.2363(2) 0.3936(2) 0.27768(16) 0.0426(6) Uani 1 1 d .
F35A F 0.15376(12) 0.40353(14) 0.22837(10) 0.0591(4) Uani 1 1 d .
C36A C 0.3145(2) 0.35393(19) 0.24795(15) 0.0393(6) Uani 1 1 d .
F36A F 0.30223(12) 0.32341(13) 0.16644(8) 0.0503(4) Uani 1 1 d .
C41A C 0.44652(19) 0.16283(19) 0.18387(14) 0.0362(5) Uani 1 1 d .
C42A C 0.5142(2) 0.1110(2) 0.14442(15) 0.0404(6) Uani 1 1 d .
F42A F 0.61439(12) 0.17065(12) 0.15306(10) 0.0555(4) Uani 1 1 d .
C43A C 0.4902(2) 0.0018(2) 0.09634(16) 0.0460(6) Uani 1 1 d .
F43A F 0.56267(14) -0.04070(13) 0.06189(11) 0.0650(5) Uani 1 1 d .
C44A C 0.3907(2) -0.0647(2) 0.08343(16) 0.0498(7) Uani 1 1 d .
F44A F 0.36465(15) -0.17200(12) 0.03652(11) 0.0708(5) Uani 1 1 d .
C45A C 0.3194(2) -0.0186(2) 0.11931(16) 0.0455(6) Uani 1 1 d .
F45A F 0.22039(13) -0.08277(13) 0.10654(11) 0.0663(5) Uani 1 1 d .
C46A C 0.3471(2) 0.0915(2) 0.16719(15) 0.0398(6) Uani 1 1 d .
F46A F 0.26809(11) 0.12731(12) 0.19753(9) 0.0512(4) Uani 1 1 d .
B1B B 1.0556(2) 0.7328(2) 0.23842(18) 0.0379(6) Uani 1 1 d .
C1B C 0.96267(19) 0.70252(19) 0.15387(15) 0.0388(5) Uani 1 1 d .
H1BA H 0.9569 0.6295 0.1141 0.047(7) Uiso 1 1 calc R
H1BB H 0.8936 0.7013 0.1666 0.037(6) Uiso 1 1 calc R
C2B C 0.9861(2) 0.7823(2) 0.11580(15) 0.0402(6) Uani 1 1 d .
H2BA H 1.0593 0.7905 0.1104 0.046(7) Uiso 1 1 calc R
H2BB H 0.9835 0.8533 0.1537 0.047(7) Uiso 1 1 calc R
N3B N 0.91187(17) 0.75353(17) 0.03228(12) 0.0434(5) Uani 1 1 d .
C4B C 0.9289(3) 0.6564(2) -0.03114(17) 0.0595(8) Uani 1 1 d .
H4BA H 0.9155 0.5956 -0.0160 0.089 Uiso 1 1 calc R
H4BB H 1.0020 0.6737 -0.0349 0.089 Uiso 1 1 calc R
H4BC H 0.8803 0.6373 -0.0836 0.089 Uiso 1 1 calc R
C5B C 0.7976(2) 0.7296(3) 0.03482(18) 0.0557(7) Uani 1 1 d .
H5BA H 0.7523 0.7203 -0.0163 0.083 Uiso 1 1 calc R
H5BB H 0.7884 0.7896 0.0794 0.083 Uiso 1 1 calc R
H5BC H 0.7780 0.6635 0.0430 0.083 Uiso 1 1 calc R
C6B C 0.9398(2) 0.8474(2) 0.00682(16) 0.0464(6) Uani 1 1 d .
H6BA H 1.0145 0.8601 0.0047 0.047(7) Uiso 1 1 calc R
H6BB H 0.8955 0.8250 -0.0485 0.054(8) Uiso 1 1 calc R
C11B C 0.9251(2) 0.9529(2) 0.06108(16) 0.0424(6) Uani 1 1 d .
C12B C 0.8304(2) 0.9786(3) 0.0451(2) 0.0602(8) Uani 1 1 d .
H12B H 0.7731 0.9280 0.0009 0.072 Uiso 1 1 calc R
C13B C 0.8189(3) 1.0774(3) 0.0931(3) 0.0791(11) Uani 1 1 d .
H13B H 0.7541 1.0939 0.0816 0.095 Uiso 1 1 calc R
C14B C 0.9022(4) 1.1519(3) 0.1578(2) 0.0790(11) Uani 1 1 d .
H14B H 0.8940 1.2190 0.1910 0.095 Uiso 1 1 calc R
C15B C 0.9980(3) 1.1282(2) 0.1744(2) 0.0650(9) Uani 1 1 d .
H15B H 1.0552 1.1794 0.2184 0.078 Uiso 1 1 calc R
C16B C 1.0094(2) 1.0294(2) 0.12600(17) 0.0492(7) Uani 1 1 d .
H16B H 1.0746 1.0136 0.1370 0.059 Uiso 1 1 calc R
C21B C 1.1595(2) 0.6857(2) 0.22251(17) 0.0430(6) Uani 1 1 d .
C22B C 1.2353(2) 0.6927(2) 0.2892(2) 0.0534(7) Uani 1 1 d .
F22B F 1.22711(14) 0.74566(17) 0.36545(11) 0.0694(5) Uani 1 1 d .
C23B C 1.3210(2) 0.6521(3) 0.2837(2) 0.0654(9) Uani 1 1 d .
F23B F 1.39014(16) 0.6614(2) 0.35131(16) 0.0990(8) Uani 1 1 d .
C24B C 1.3388(2) 0.6029(3) 0.2098(3) 0.0715(11) Uani 1 1 d .
F24B F 1.42353(16) 0.56342(17) 0.20169(19) 0.1085(9) Uani 1 1 d .
C25B C 1.2695(3) 0.5944(2) 0.1412(2) 0.0661(9) Uani 1 1 d .
F25B F 1.28555(17) 0.54766(16) 0.06683(15) 0.0947(7) Uani 1 1 d .
C26B C 1.1821(2) 0.6353(2) 0.14949(19) 0.0516(7) Uani 1 1 d .
F26B F 1.11834(15) 0.62280(15) 0.07819(11) 0.0693(5) Uani 1 1 d .
C31B C 1.00123(19) 0.67038(19) 0.29079(15) 0.0385(5) Uani 1 1 d .
C32B C 0.9493(2) 0.5597(2) 0.25331(16) 0.0445(6) Uani 1 1 d .
F32B F 0.94413(15) 0.50195(12) 0.17390(10) 0.0611(4) Uani 1 1 d .
C33B C 0.9031(2) 0.5003(2) 0.29155(18) 0.0512(7) Uani 1 1 d .
F33B F 0.85268(17) 0.39303(13) 0.25002(12) 0.0770(6) Uani 1 1 d .
C34B C 0.9085(2) 0.5507(2) 0.37262(19) 0.0539(7) Uani 1 1 d .
F34B F 0.86575(17) 0.49393(15) 0.41150(12) 0.0782(6) Uani 1 1 d .
C35B C 0.9606(2) 0.6595(2) 0.41380(17) 0.0503(7) Uani 1 1 d .
F35B F 0.96937(16) 0.70984(15) 0.49433(10) 0.0739(5) Uani 1 1 d .
C36B C 1.0046(2) 0.7162(2) 0.37303(16) 0.0447(6) Uani 1 1 d .
F36B F 1.05631(14) 0.82253(12) 0.42041(9) 0.0589(4) Uani 1 1 d .
C41B C 1.09360(18) 0.86732(19) 0.28717(14) 0.0359(5) Uani 1 1 d .
C42B C 1.19214(19) 0.9371(2) 0.29978(15) 0.0403(6) Uani 1 1 d .
F42B F 1.27379(12) 0.89764(13) 0.27845(11) 0.0593(4) Uani 1 1 d .
C43B C 1.2160(2) 1.0490(2) 0.33218(16) 0.0435(6) Uani 1 1 d .
F43B F 1.31533(12) 1.11033(13) 0.34358(10) 0.0609(4) Uani 1 1 d .
C44B C 1.1392(2) 1.0982(2) 0.35321(16) 0.0480(7) Uani 1 1 d .
F44B F 1.15977(15) 1.20657(12) 0.38401(11) 0.0680(5) Uani 1 1 d .
C45B C 1.0394(2) 1.0337(2) 0.34262(17) 0.0488(6) Uani 1 1 d .
F45B F 0.96257(14) 1.08055(13) 0.36345(14) 0.0793(6) Uani 1 1 d .
C46B C 1.01980(19) 0.9227(2) 0.31143(16) 0.0421(6) Uani 1 1 d .
F46B F 0.91884(11) 0.86521(12) 0.30177(11) 0.0570(4) Uani 1 1 d .
C100 C 0.6405(4) 0.8049(4) 0.4301(3) 0.0988(13) Uani 1 1 d .
H10A H 0.6084 0.7809 0.3717 0.16(2) Uiso 1 1 calc R
H10B H 0.6267 0.7410 0.4425 0.101(14) Uiso 1 1 calc R
Cl1 Cl 0.77802(10) 0.86007(13) 0.45163(7) 0.1184(4) Uani 1 1 d .
Cl2 Cl 0.58038(11) 0.89786(11) 0.48574(7) 0.1069(4) Uani 1 1 d .

loop_
_atom_site_aniso_label
_atom_site_aniso_U_11
_atom_site_aniso_U_22
_atom_site_aniso_U_33
_atom_site_aniso_U_23
_atom_site_aniso_U_13
_atom_site_aniso_U_12
B1A 0.0347(14) 0.0358(14) 0.0386(15) 0.0167(12) 0.0086(12) 0.0087(12)
C1A 0.0374(13) 0.0362(12) 0.0435(14) 0.0186(11) 0.0086(11) 0.0068(11)
C2A 0.0337(13) 0.0393(13) 0.0439(14) 0.0204(11) 0.0057(11) 0.0083(11)
N3A 0.0384(11) 0.0366(10) 0.0398(11) 0.0178(9) 0.0028(9) 0.0088(9)
C4A 0.073(2) 0.0424(15) 0.0430(15) 0.0109(12) -0.0038(14) 0.0122(14)
C5A 0.0364(14) 0.0504(15) 0.0730(19) 0.0328(14) 0.0162(13) 0.0122(12)
C6A 0.0501(16) 0.0430(14) 0.0467(15) 0.0254(12) 0.0081(12) 0.0153(12)
C11A 0.0413(14) 0.0361(12) 0.0483(14) 0.0238(11) 0.0097(11) 0.0105(11)
C12A 0.0404(14) 0.0411(14) 0.0629(17) 0.0268(13) 0.0145(13) 0.0122(12)
C13A 0.0472(16) 0.0423(15) 0.0651(18) 0.0253(14) 0.0048(14) 0.0038(13)
C14A 0.073(2) 0.0416(15) 0.0560(18) 0.0145(13) 0.0147(16) 0.0095(15)
C15A 0.064(2) 0.0511(17) 0.076(2) 0.0247(16) 0.0328(17) 0.0222(15)
C16A 0.0416(15) 0.0442(15) 0.0686(19) 0.0246(14) 0.0155(13) 0.0132(12)
C21A 0.0334(13) 0.0380(13) 0.0406(13) 0.0182(11) 0.0114(10) 0.0120(10)
C22A 0.0401(14) 0.0404(13) 0.0471(15) 0.0230(12) 0.0089(11) 0.0107(11)
F22A 0.0744(11) 0.0398(8) 0.0462(9) 0.0183(7) -0.0020(8) 0.0024(8)
C23A 0.0382(14) 0.0412(14) 0.0669(19) 0.0277(13) 0.0133(13) 0.0096(12)
F23A 0.0612(11) 0.0467(9) 0.0922(13) 0.0369(9) 0.0041(9) -0.0038(8)
C24A 0.0546(17) 0.0552(17) 0.072(2) 0.0414(16) 0.0340(15) 0.0195(14)
F24A 0.0976(15) 0.0783(12) 0.0983(14) 0.0617(12) 0.0548(12) 0.0219(11)
C25A 0.0687(19) 0.0602(18) 0.0458(16) 0.0293(14) 0.0294(14) 0.0260(15)
F25A 0.1307(18) 0.0785(12) 0.0493(10) 0.0363(9) 0.0374(11) 0.0279(12)
C26A 0.0436(14) 0.0399(13) 0.0445(14) 0.0183(12) 0.0138(12) 0.0117(11)
F26A 0.0704(11) 0.0474(9) 0.0391(8) 0.0162(7) 0.0072(7) 0.0101(8)
C31A 0.0362(13) 0.0331(12) 0.0384(13) 0.0153(10) 0.0070(10) 0.0067(10)
C32A 0.0414(14) 0.0395(13) 0.0383(13) 0.0172(11) 0.0081(11) 0.0099(11)
F32A 0.0589(10) 0.0714(10) 0.0382(8) 0.0240(7) 0.0092(7) 0.0254(8)
C33A 0.0506(16) 0.0433(14) 0.0368(14) 0.0101(11) 0.0152(12) 0.0097(12)
F33A 0.0718(11) 0.0759(11) 0.0408(9) 0.0130(8) 0.0224(8) 0.0222(9)
C34A 0.0414(15) 0.0406(14) 0.0538(16) 0.0110(12) 0.0186(13) 0.0116(12)
F34A 0.0585(10) 0.0721(11) 0.0670(11) 0.0138(9) 0.0277(9) 0.0297(9)
C35A 0.0354(13) 0.0427(14) 0.0500(15) 0.0202(12) 0.0082(11) 0.0123(11)
F35A 0.0461(9) 0.0721(11) 0.0656(10) 0.0311(9) 0.0120(8) 0.0279(8)
C36A 0.0404(14) 0.0377(13) 0.0376(13) 0.0141(11) 0.0119(11) 0.0083(11)
F36A 0.0462(8) 0.0709(10) 0.0399(8) 0.0274(7) 0.0110(7) 0.0216(8)
C41A 0.0361(13) 0.0370(12) 0.0362(12) 0.0171(10) 0.0085(10) 0.0090(11)
C42A 0.0362(13) 0.0410(13) 0.0425(14) 0.0181(11) 0.0094(11) 0.0067(11)
F42A 0.0420(8) 0.0492(9) 0.0711(10) 0.0178(8) 0.0246(8) 0.0103(7)
C43A 0.0512(16) 0.0439(14) 0.0447(15) 0.0159(12) 0.0164(12) 0.0187(13)
F43A 0.0685(11) 0.0552(10) 0.0696(11) 0.0143(8) 0.0302(9) 0.0270(9)
C44A 0.0614(18) 0.0318(13) 0.0460(15) 0.0115(11) 0.0068(13) 0.0070(13)
F44A 0.0808(13) 0.0363(8) 0.0733(12) 0.0061(8) 0.0123(10) 0.0091(8)
C45A 0.0395(14) 0.0389(13) 0.0519(15) 0.0191(12) 0.0079(12) 0.0011(12)
F45A 0.0502(10) 0.0452(9) 0.0850(12) 0.0188(9) 0.0132(9) -0.0058(8)
C46A 0.0383(14) 0.0414(13) 0.0407(13) 0.0193(11) 0.0093(11) 0.0101(11)
F46A 0.0361(8) 0.0485(8) 0.0627(10) 0.0183(7) 0.0165(7) 0.0055(7)
B1B 0.0347(15) 0.0373(14) 0.0445(16) 0.0193(13) 0.0117(12) 0.0105(12)
C1B 0.0345(13) 0.0372(13) 0.0450(14) 0.0190(11) 0.0100(11) 0.0072(10)
C2B 0.0375(14) 0.0393(13) 0.0388(13) 0.0170(11) 0.0037(11) 0.0044(11)
N3B 0.0469(12) 0.0419(11) 0.0390(11) 0.0197(10) 0.0080(9) 0.0046(10)
C4B 0.084(2) 0.0441(15) 0.0418(15) 0.0134(13) 0.0129(15) 0.0115(15)
C5B 0.0390(15) 0.0703(19) 0.0578(17) 0.0395(15) 0.0027(13) -0.0013(14)
C6B 0.0504(16) 0.0492(15) 0.0444(15) 0.0270(13) 0.0147(12) 0.0079(13)
C11B 0.0387(14) 0.0500(15) 0.0488(15) 0.0308(12) 0.0149(12) 0.0117(12)
C12B 0.0466(17) 0.071(2) 0.074(2) 0.0418(17) 0.0131(15) 0.0184(15)
C13B 0.071(2) 0.095(3) 0.108(3) 0.061(3) 0.044(2) 0.050(2)
C14B 0.112(3) 0.066(2) 0.085(3) 0.038(2) 0.053(3) 0.047(2)
C15B 0.085(2) 0.0486(17) 0.0623(19) 0.0257(15) 0.0187(17) 0.0153(17)
C16B 0.0481(16) 0.0461(15) 0.0587(17) 0.0293(13) 0.0129(13) 0.0109(13)
C21B 0.0366(14) 0.0368(13) 0.0624(17) 0.0251(12) 0.0177(12) 0.0124(11)
C22B 0.0389(15) 0.0567(17) 0.079(2) 0.0418(16) 0.0155(14) 0.0169(13)
F22B 0.0525(10) 0.1019(14) 0.0644(11) 0.0469(11) 0.0088(8) 0.0256(10)
C23B 0.0407(17) 0.0631(19) 0.110(3) 0.055(2) 0.0176(18) 0.0180(15)
F23B 0.0526(11) 0.1212(18) 0.152(2) 0.0907(17) 0.0089(12) 0.0358(12)
C24B 0.0411(17) 0.0470(17) 0.144(4) 0.049(2) 0.036(2) 0.0233(14)
F24B 0.0601(12) 0.0794(14) 0.217(3) 0.0721(17) 0.0605(16) 0.0442(11)
C25B 0.057(2) 0.0365(15) 0.103(3) 0.0167(16) 0.044(2) 0.0133(14)
F25B 0.0831(14) 0.0643(12) 0.1261(18) 0.0102(12) 0.0660(14) 0.0236(11)
C26B 0.0456(16) 0.0389(14) 0.0689(19) 0.0189(13) 0.0199(14) 0.0121(12)
F26B 0.0717(12) 0.0739(12) 0.0573(11) 0.0145(9) 0.0277(9) 0.0260(10)
C31B 0.0350(13) 0.0374(13) 0.0448(14) 0.0190(11) 0.0085(11) 0.0114(11)
C32B 0.0488(15) 0.0400(13) 0.0486(15) 0.0207(12) 0.0161(12) 0.0140(12)
F32B 0.0871(12) 0.0382(8) 0.0550(10) 0.0164(7) 0.0249(9) 0.0123(8)
C33B 0.0559(17) 0.0353(13) 0.0669(19) 0.0262(13) 0.0189(14) 0.0100(12)
F33B 0.1035(15) 0.0383(9) 0.0863(13) 0.0269(9) 0.0343(11) 0.0040(9)
C34B 0.0551(17) 0.0553(17) 0.0645(19) 0.0382(15) 0.0239(14) 0.0111(14)
F34B 0.0939(14) 0.0711(12) 0.0833(13) 0.0494(11) 0.0370(11) 0.0068(10)
C35B 0.0524(17) 0.0550(16) 0.0465(16) 0.0247(13) 0.0165(13) 0.0116(13)
F35B 0.0911(14) 0.0766(12) 0.0489(10) 0.0272(9) 0.0237(9) 0.0060(10)
C36B 0.0429(15) 0.0405(14) 0.0482(15) 0.0201(12) 0.0089(12) 0.0058(12)
F36B 0.0691(11) 0.0469(9) 0.0453(9) 0.0147(7) 0.0106(8) -0.0036(8)
C41B 0.0304(12) 0.0396(13) 0.0384(13) 0.0188(11) 0.0080(10) 0.0074(10)
C42B 0.0320(13) 0.0459(14) 0.0470(14) 0.0232(12) 0.0112(11) 0.0110(11)
F42B 0.0354(8) 0.0535(9) 0.0902(12) 0.0282(9) 0.0256(8) 0.0108(7)
C43B 0.0370(14) 0.0439(14) 0.0448(14) 0.0221(12) 0.0064(11) -0.0021(12)
F43B 0.0450(9) 0.0545(9) 0.0730(11) 0.0297(8) 0.0096(8) -0.0084(7)
C44B 0.0545(17) 0.0331(13) 0.0493(15) 0.0157(12) 0.0087(13) 0.0040(12)
F44B 0.0742(12) 0.0329(8) 0.0838(12) 0.0158(8) 0.0185(10) 0.0055(8)
C45B 0.0432(15) 0.0407(14) 0.0595(17) 0.0155(13) 0.0149(13) 0.0144(12)
F45B 0.0562(11) 0.0444(9) 0.1233(16) 0.0134(10) 0.0305(11) 0.0209(8)
C46B 0.0310(13) 0.0379(13) 0.0524(15) 0.0162(12) 0.0106(11) 0.0044(11)
F46B 0.0330(8) 0.0434(8) 0.0878(12) 0.0190(8) 0.0209(8) 0.0084(7)
C100 0.101(3) 0.103(3) 0.096(3) 0.043(3) 0.030(3) 0.033(3)
Cl1 0.1021(8) 0.1843(13) 0.0738(7) 0.0589(8) 0.0146(6) 0.0485(9)
Cl2 0.1343(10) 0.1349(10) 0.0888(7) 0.0648(7) 0.0526(7) 0.0623(8)

loop_
_atom_type_symbol
_atom_type_description
_atom_type_scat_dispersion_real
_atom_type_scat_dispersion_imag
_atom_type_scat_source
C C 0.0181 0.0091 'International Tables Vol C Tables 4.2.6.8 and 6.1.1.4'
H H 0.0000 0.0000 'International Tables Vol C Tables 4.2.6.8 and 6.1.1.4'
B B 0.0090 0.0039 'International Tables Vol C Tables 4.2.6.8 and 6.1.1.4'
N N 0.0311 0.0180 'International Tables Vol C Tables 4.2.6.8 and 6.1.1.4'
F F 0.0727 0.0534 'International Tables Vol C Tables 4.2.6.8 and 6.1.1.4'
Cl Cl 0.3639 0.7018 'International Tables Vol C Tables 4.2.6.8 and 6.1.1.4'

loop_
_geom_angle_atom_site_label_1
_geom_angle_atom_site_label_2
_geom_angle_atom_site_label_3
_geom_angle
C31A B1A C21A 106.84(19)
C31A B1A C1A 113.6(2)
C21A B1A C1A 106.37(19)
C31A B1A C41A 112.57(19)
C21A B1A C41A 110.7(2)
C1A B1A C41A 106.62(19)
C2A C1A B1A 114.39(19)
C2A C1A H1A1 108.7
B1A C1A H1A1 108.7
C2A C1A H1A2 108.7
B1A C1A H1A2 108.7
H1A1 C1A H1A2 107.6
C1A C2A N3A 115.61(19)
C1A C2A H2AA 108.4
N3A C2A H2AA 108.4
C1A C2A H2AB 108.4
N3A C2A H2AB 108.4
H2AA C2A H2AB 107.4
C4A N3A C5A 108.8(2)
C4A N3A C2A 110.3(2)
C5A N3A C2A 111.10(19)
C4A N3A C6A 107.61(19)
C5A N3A C6A 110.1(2)
C2A N3A C6A 108.94(18)
N3A C4A H4AA 109.5
N3A C4A H4AB 109.5
H4AA C4A H4AB 109.5
N3A C4A H4AC 109.5
H4AA C4A H4AC 109.5
H4AB C4A H4AC 109.5
N3A C5A H5AA 109.5
N3A C5A H5AB 109.5
H5AA C5A H5AB 109.5
N3A C5A H5AC 109.5
H5AA C5A H5AC 109.5
H5AB C5A H5AC 109.5
C11A C6A N3A 114.5(2)
C11A C6A H6AA 108.6
N3A C6A H6AA 108.6
C11A C6A H6AB 108.6
N3A C6A H6AB 108.6
H6AA C6A H6AB 107.6
C16A C11A C12A 119.0(2)
C16A C11A C6A 121.1(2)
C12A C11A C6A 119.9(2)
C13A C12A C11A 120.4(3)
C13A C12A H12A 119.8
C11A C12A H12A 119.8
C12A C13A C14A 120.5(3)
C12A C13A H13A 119.8
C14A C13A H13A 119.8
C13A C14A C15A 119.6(3)
C13A C14A H14A 120.2
C15A C14A H14A 120.2
C14A C15A C16A 120.0(3)
C14A C15A H15A 120.0
C16A C15A H15A 120.0
C11A C16A C15A 120.4(3)
C11A C16A H16A 119.8
C15A C16A H16A 119.8
C26A C21A C22A 112.3(2)
C26A C21A B1A 126.6(2)
C22A C21A B1A 121.1(2)
F22A C22A C23A 115.0(2)
F22A C22A C21A 119.9(2)
C23A C22A C21A 125.1(2)
F23A C23A C24A 119.6(2)
F23A C23A C22A 121.0(3)
C24A C23A C22A 119.4(2)
F24A C24A C23A 120.4(3)
F24A C24A C25A 120.8(3)
C23A C24A C25A 118.8(2)
F25A C25A C24A 119.8(2)
F25A C25A C26A 120.4(3)
C24A C25A C26A 119.9(3)
F26A C26A C25A 115.1(2)
F26A C26A C21A 120.4(2)
C25A C26A C21A 124.5(2)
C32A C31A C36A 111.3(2)
C32A C31A B1A 127.6(2)
C36A C31A B1A 121.0(2)
F32A C32A C33A 114.5(2)
F32A C32A C31A 120.4(2)
C33A C32A C31A 125.1(2)
F33A C33A C34A 119.4(2)
F33A C33A C32A 120.4(2)
C34A C33A C32A 120.1(2)
F34A C34A C33A 121.2(2)
F34A C34A C35A 120.8(3)
C33A C34A C35A 118.0(2)
F35A C35A C36A 121.2(2)
F35A C35A C34A 118.8(2)
C36A C35A C34A 120.0(2)
F36A C36A C35A 115.6(2)
F36A C36A C31A 118.9(2)
C35A C36A C31A 125.5(2)
C46A C41A C42A 112.1(2)
C46A C41A B1A 127.7(2)
C42A C41A B1A 119.7(2)
F42A C42A C43A 115.1(2)
F42A C42A C41A 119.3(2)
C43A C42A C41A 125.7(2)
F43A C43A C42A 120.9(2)
F43A C43A C44A 119.9(2)
C42A C43A C44A 119.2(2)
F44A C44A C45A 121.2(3)
F44A C44A C43A 120.6(3)
C45A C44A C43A 118.2(2)
F45A C45A C44A 119.0(2)
F45A C45A C46A 120.4(2)
C44A C45A C46A 120.6(2)
F46A C46A C45A 114.7(2)
F46A C46A C41A 121.1(2)
C45A C46A C41A 124.2(2)
C21B B1B C41B 110.9(2)
C21B B1B C1B 114.3(2)
C41B B1B C1B 106.20(19)
C21B B1B C31B 104.48(19)
C41B B1B C31B 113.5(2)
C1B B1B C31B 107.58(19)
C2B C1B B1B 113.04(19)
C2B C1B H1BA 109.0
B1B C1B H1BA 109.0
C2B C1B H1BB 109.0
B1B C1B H1BB 109.0
H1BA C1B H1BB 107.8
C1B C2B N3B 116.63(19)
C1B C2B H2BA 108.1
N3B C2B H2BA 108.1
C1B C2B H2BB 108.1
N3B C2B H2BB 108.1
H2BA C2B H2BB 107.3
C5B N3B C4B 109.7(2)
C5B N3B C6B 110.3(2)
C4B N3B C6B 106.6(2)
C5B N3B C2B 110.54(19)
C4B N3B C2B 109.9(2)
C6B N3B C2B 109.73(18)
N3B C4B H4BA 109.5
N3B C4B H4BB 109.5
H4BA C4B H4BB 109.5
N3B C4B H4BC 109.5
H4BA C4B H4BC 109.5
H4BB C4B H4BC 109.5
N3B C5B H5BA 109.5
N3B C5B H5BB 109.5
H5BA C5B H5BB 109.5
N3B C5B H5BC 109.5
H5BA C5B H5BC 109.5
H5BB C5B H5BC 109.5
C11B C6B N3B 115.6(2)
C11B C6B H6BA 108.4
N3B C6B H6BA 108.4
C11B C6B H6BB 108.4
N3B C6B H6BB 108.4
H6BA C6B H6BB 107.4
C12B C11B C16B 118.7(3)
C12B C11B C6B 121.1(3)
C16B C11B C6B 120.1(2)
C13B C12B C11B 120.8(3)
C13B C12B H12B 119.6
C11B C12B H12B 119.6
C14B C13B C12B 120.0(3)
C14B C13B H13B 120.0
C12B C13B H13B 120.0
C13B C14B C15B 120.1(3)
C13B C14B H14B 120.0
C15B C14B H14B 120.0
C16B C15B C14B 119.7(3)
C16B C15B H15B 120.1
C14B C15B H15B 120.1
C15B C16B C11B 120.6(3)
C15B C16B H16B 119.7
C11B C16B H16B 119.7
C26B C21B C22B 112.5(3)
C26B C21B B1B 128.2(2)
C22B C21B B1B 119.2(2)
F22B C22B C23B 115.9(3)
F22B C22B C21B 119.3(2)
C23B C22B C21B 124.7(3)
C24B C23B F23B 119.0(3)
C24B C23B C22B 119.9(3)
F23B C23B C22B 121.0(4)
F24B C24B C23B 121.9(4)
F24B C24B C25B 119.0(4)
C23B C24B C25B 119.2(3)
F25B C25B C24B 120.9(3)
F25B C25B C26B 120.2(4)
C24B C25B C26B 119.0(3)
F26B C26B C21B 120.8(2)
F26B C26B C25B 114.5(3)
C21B C26B C25B 124.7(3)
C32B C31B C36B 112.7(2)
C32B C31B B1B 120.3(2)
C36B C31B B1B 127.0(2)
F32B C32B C33B 115.4(2)
F32B C32B C31B 119.8(2)
C33B C32B C31B 124.8(3)
F33B C33B C34B 119.6(2)
F33B C33B C32B 120.8(3)
C34B C33B C32B 119.6(2)
F34B C34B C33B 120.6(3)
F34B C34B C35B 120.7(3)
C33B C34B C35B 118.7(2)
F35B C35B C34B 119.5(2)
F35B C35B C36B 120.6(2)
C34B C35B C36B 119.9(3)
F36B C36B C35B 114.6(2)
F36B C36B C31B 120.9(2)
C35B C36B C31B 124.4(2)
C42B C41B C46B 112.4(2)
C42B C41B B1B 127.0(2)
C46B C41B B1B 120.2(2)
F42B C42B C43B 114.4(2)
F42B C42B C41B 120.8(2)
C43B C42B C41B 124.8(2)
F43B C43B C44B 119.7(2)
F43B C43B C42B 120.4(2)
C44B C43B C42B 119.9(2)
F44B C44B C43B 121.2(2)
F44B C44B C45B 120.4(3)
C43B C44B C45B 118.4(2)
F45B C45B C46B 120.9(2)
F45B C45B C44B 119.4(2)
C46B C45B C44B 119.7(3)
F46B C46B C45B 115.8(2)
F46B C46B C41B 119.3(2)
C45B C46B C41B 124.9(2)
Cl2 C100 Cl1 112.2(3)
Cl2 C100 H10A 109.2
Cl1 C100 H10A 109.2
Cl2 C100 H10B 109.2
Cl1 C100 H10B 109.2
H10A C100 H10B 107.9

loop_
_geom_bond_atom_site_label_1
_geom_bond_atom_site_label_2
_geom_bond_distance
B1A C31A 1.660(4)
B1A C21A 1.661(3)
B1A C1A 1.666(4)
B1A C41A 1.666(4)
C1A C2A 1.508(3)
C1A H1A1 0.9800
C1A H1A2 0.9800
C2A N3A 1.528(3)
C2A H2AA 0.9800
C2A H2AB 0.9800
N3A C4A 1.499(3)
N3A C5A 1.499(3)
N3A C6A 1.530(3)
C4A H4AA 0.9700
C4A H4AB 0.9700
C4A H4AC 0.9700
C5A H5AA 0.9700
C5A H5AB 0.9700
C5A H5AC 0.9700
C6A C11A 1.506(4)
C6A H6AA 0.9800
C6A H6AB 0.9800
C11A C16A 1.383(4)
C11A C12A 1.393(4)
C12A C13A 1.373(4)
C12A H12A 0.9400
C13A C14A 1.380(4)
C13A H13A 0.9400
C14A C15A 1.383(5)
C14A H14A 0.9400
C15A C16A 1.385(4)
C15A H15A 0.9400
C16A H16A 0.9400
C21A C26A 1.389(3)
C21A C22A 1.393(3)
C22A F22A 1.356(3)
C22A C23A 1.374(4)
C23A F23A 1.348(3)
C23A C24A 1.368(4)
C24A F24A 1.346(3)
C24A C25A 1.370(4)
C25A F25A 1.346(3)
C25A C26A 1.377(4)
C26A F26A 1.361(3)
C31A C32A 1.392(3)
C31A C36A 1.400(3)
C32A F32A 1.358(3)
C32A C33A 1.377(4)
C33A F33A 1.349(3)
C33A C34A 1.368(4)
C34A F34A 1.343(3)
C34A C35A 1.374(4)
C35A F35A 1.358(3)
C35A C36A 1.364(4)
C36A F36A 1.361(3)
C41A C46A 1.387(3)
C41A C42A 1.388(4)
C42A F42A 1.364(3)
C42A C43A 1.372(4)
C43A F43A 1.347(3)
C43A C44A 1.375(4)
C44A F44A 1.345(3)
C44A C45A 1.366(4)
C45A F45A 1.357(3)
C45A C46A 1.377(4)
C46A F46A 1.358(3)
B1B C21B 1.658(4)
B1B C41B 1.659(4)
B1B C1B 1.661(4)
B1B C31B 1.664(4)
C1B C2B 1.514(3)
C1B H1BA 0.9800
C1B H1BB 0.9800
C2B N3B 1.532(3)
C2B H2BA 0.9800
C2B H2BB 0.9800
N3B C5B 1.496(3)
N3B C4B 1.501(4)
N3B C6B 1.530(3)
C4B H4BA 0.9700
C4B H4BB 0.9700
C4B H4BC 0.9700
C5B H5BA 0.9700
C5B H5BB 0.9700
C5B H5BC 0.9700
C6B C11B 1.500(4)
C6B H6BA 0.9800
C6B H6BB 0.9800
C11B C12B 1.384(4)
C11B C16B 1.390(4)
C12B C13B 1.376(5)
C12B H12B 0.9400
C13B C14B 1.374(6)
C13B H13B 0.9400
C14B C15B 1.384(5)
C14B H14B 0.9400
C15B C16B 1.379(4)
C15B H15B 0.9400
C16B H16B 0.9400
C21B C26B 1.374(4)
C21B C22B 1.402(4)
C22B F22B 1.349(4)
C22B C23B 1.363(4)
C23B C24B 1.356(5)
C23B F23B 1.356(4)
C24B F24B 1.347(3)
C24B C25B 1.375(5)
C25B F25B 1.347(4)
C25B C26B 1.390(4)
C26B F26B 1.360(4)
C31B C32B 1.388(3)
C31B C36B 1.389(4)
C32B F32B 1.356(3)
C32B C33B 1.378(4)
C33B F33B 1.350(3)
C33B C34B 1.368(4)
C34B F34B 1.344(3)
C34B C35B 1.370(4)
C35B F35B 1.349(3)
C35B C36B 1.379(4)
C36B F36B 1.355(3)
C41B C42B 1.385(3)
C41B C46B 1.388(4)
C42B F42B 1.355(3)
C42B C43B 1.380(4)
C43B F43B 1.351(3)
C43B C44B 1.362(4)
C44B F44B 1.338(3)
C44B C45B 1.378(4)
C45B F45B 1.344(3)
C45B C46B 1.374(4)
C46B F46B 1.358(3)
C100 Cl2 1.740(5)
C100 Cl1 1.743(5)
C100 H10A 0.9800
C100 H10B 0.9800

loop_
_geom_torsion_atom_site_label_1
_geom_torsion_atom_site_label_2
_geom_torsion_atom_site_label_3
_geom_torsion_atom_site_label_4
_geom_torsion
C31A B1A C1A C2A 86.2(3)
C21A B1A C1A C2A -156.6(2)
C41A B1A C1A C2A -38.3(3)
B1A C1A C2A N3A 172.8(2)
C1A C2A N3A C4A 62.9(3)
C1A C2A N3A C5A -57.8(3)
C1A C2A N3A C6A -179.2(2)
C4A N3A C6A C11A 177.7(2)
C5A N3A C6A C11A -63.9(3)
C2A N3A C6A C11A 58.1(3)
N3A C6A C11A C16A 89.2(3)
N3A C6A C11A C12A -93.1(3)
C16A C11A C12A C13A -2.3(4)
C6A C11A C12A C13A -180.0(2)
C11A C12A C13A C14A 0.7(4)
C12A C13A C14A C15A 1.2(4)
C13A C14A C15A C16A -1.6(5)
C12A C11A C16A C15A 1.9(4)
C6A C11A C16A C15A 179.6(3)
C14A C15A C16A C11A 0.0(5)
C31A B1A C21A C26A -106.6(3)
C1A B1A C21A C26A 131.8(3)
C41A B1A C21A C26A 16.3(3)
C31A B1A C21A C22A 76.1(3)
C1A B1A C21A C22A -45.5(3)
C41A B1A C21A C22A -161.0(2)
C26A C21A C22A F22A 175.6(2)
B1A C21A C22A F22A -6.7(4)
C26A C21A C22A C23A -2.3(4)
B1A C21A C22A C23A 175.4(2)
F22A C22A C23A F23A 2.3(4)
C21A C22A C23A F23A -179.7(2)
F22A C22A C23A C24A -176.7(2)
C21A C22A C23A C24A 1.3(4)
F23A C23A C24A F24A -0.3(4)
C22A C23A C24A F24A 178.8(2)
F23A C23A C24A C25A -178.1(3)
C22A C23A C24A C25A 0.9(4)
F24A C24A C25A F25A 0.1(4)
C23A C24A C25A F25A 177.9(3)
F24A C24A C25A C26A -179.6(3)
C23A C24A C25A C26A -1.8(4)
F25A C25A C26A F26A -0.8(4)
C24A C25A C26A F26A 178.9(2)
F25A C25A C26A C21A -179.0(3)
C24A C25A C26A C21A 0.7(4)
C22A C21A C26A F26A -176.8(2)
B1A C21A C26A F26A 5.6(4)
C22A C21A C26A C25A 1.3(4)
B1A C21A C26A C25A -176.2(3)
C21A B1A C31A C32A -125.7(2)
C1A B1A C31A C32A -8.7(3)
C41A B1A C31A C32A 112.5(3)
C21A B1A C31A C36A 52.6(3)
C1A B1A C31A C36A 169.6(2)
C41A B1A C31A C36A -69.1(3)
C36A C31A C32A F32A 177.8(2)
B1A C31A C32A F32A -3.7(4)
C36A C31A C32A C33A -1.0(3)
B1A C31A C32A C33A 177.5(2)
F32A C32A C33A F33A 0.0(3)
C31A C32A C33A F33A 178.9(2)
F32A C32A C33A C34A -177.8(2)
C31A C32A C33A C34A 1.0(4)
F33A C33A C34A F34A 1.0(4)
C32A C33A C34A F34A 178.9(2)
F33A C33A C34A C35A -178.0(2)
C32A C33A C34A C35A -0.1(4)
F34A C34A C35A F35A -0.2(4)
C33A C34A C35A F35A 178.8(2)
F34A C34A C35A C36A -179.7(2)
C33A C34A C35A C36A -0.6(4)
F35A C35A C36A F36A -1.3(3)
C34A C35A C36A F36A 178.1(2)
F35A C35A C36A C31A -178.8(2)
C34A C35A C36A C31A 0.6(4)
C32A C31A C36A F36A -177.2(2)
B1A C31A C36A F36A 4.2(3)
C32A C31A C36A C35A 0.2(3)
B1A C31A C36A C35A -178.4(2)
C31A B1A C41A C46A -6.1(3)
C21A B1A C41A C46A -125.6(3)
C1A B1A C41A C46A 119.1(3)
C31A B1A C41A C42A -178.2(2)
C21A B1A C41A C42A 62.2(3)
C1A B1A C41A C42A -53.1(3)
C46A C41A C42A F42A 178.4(2)
B1A C41A C42A F42A -8.2(3)
C46A C41A C42A C43A -2.1(4)
B1A C41A C42A C43A 171.2(2)
F42A C42A C43A F43A 0.6(4)
C41A C42A C43A F43A -178.8(2)
F42A C42A C43A C44A -179.3(2)
C41A C42A C43A C44A 1.2(4)
F43A C43A C44A F44A -0.1(4)
C42A C43A C44A F44A 179.9(2)
F43A C43A C44A C45A -179.9(2)
C42A C43A C44A C45A 0.1(4)
F44A C44A C45A F45A -0.5(4)
C43A C44A C45A F45A 179.3(2)
F44A C44A C45A C46A -180.0(2)
C43A C44A C45A C46A -0.2(4)
F45A C45A C46A F46A -1.0(3)
C44A C45A C46A F46A 178.4(2)
F45A C45A C46A C41A 179.5(2)
C44A C45A C46A C41A -1.0(4)
C42A C41A C46A F46A -177.4(2)
B1A C41A C46A F46A 9.9(4)
C42A C41A C46A C45A 2.0(4)
B1A C41A C46A C45A -170.7(2)
C21B B1B C1B C2B -84.9(3)
C41B B1B C1B C2B 37.8(3)
C31B B1B C1B C2B 159.6(2)
B1B C1B C2B N3B 172.9(2)
C1B C2B N3B C5B 52.5(3)
C1B C2B N3B C4B -68.7(3)
C1B C2B N3B C6B 174.4(2)
C5B N3B C6B C11B 59.3(3)
C4B N3B C6B C11B 178.3(2)
C2B N3B C6B C11B -62.8(3)
N3B C6B C11B C12B -92.6(3)
N3B C6B C11B C16B 91.0(3)
C16B C11B C12B C13B -0.9(4)
C6B C11B C12B C13B -177.3(3)
C11B C12B C13B C14B 0.0(5)
C12B C13B C14B C15B 0.7(5)
C13B C14B C15B C16B -0.5(5)
C14B C15B C16B C11B -0.4(4)
C12B C11B C16B C15B 1.1(4)
C6B C11B C16B C15B 177.5(2)
C41B B1B C21B C26B -113.1(3)
C1B B1B C21B C26B 6.9(4)
C31B B1B C21B C26B 124.2(3)
C41B B1B C21B C22B 69.0(3)
C1B B1B C21B C22B -171.0(2)
C31B B1B C21B C22B -53.7(3)
C26B C21B C22B F22B 176.3(2)
B1B C21B C22B F22B -5.5(4)
C26B C21B C22B C23B -1.7(4)
B1B C21B C22B C23B 176.5(3)
F22B C22B C23B C24B -176.4(3)
C21B C22B C23B C24B 1.6(5)
F22B C22B C23B F23B 2.7(4)
C21B C22B C23B F23B -179.3(3)
F23B C23B C24B F24B -0.3(4)
C22B C23B C24B F24B 178.8(3)
F23B C23B C24B C25B -179.3(3)
C22B C23B C24B C25B -0.2(5)
F24B C24B C25B F25B -0.1(4)
C23B C24B C25B F25B 178.9(3)
F24B C24B C25B C26B -179.9(2)
C23B C24B C25B C26B -0.9(4)
C22B C21B C26B F26B -178.9(2)
B1B C21B C26B F26B 3.1(4)
C22B C21B C26B C25B 0.5(4)
B1B C21B C26B C25B -177.5(3)
F25B C25B C26B F26B 0.3(4)
C24B C25B C26B F26B -179.9(2)
F25B C25B C26B C21B -179.1(2)
C24B C25B C26B C21B 0.8(4)
C21B B1B C31B C32B -69.9(3)
C41B B1B C31B C32B 169.1(2)
C1B B1B C31B C32B 52.0(3)
C21B B1B C31B C36B 107.2(3)
C41B B1B C31B C36B -13.8(4)
C1B B1B C31B C36B -130.9(3)
C36B C31B C32B F32B -176.7(2)
B1B C31B C32B F32B 0.8(4)
C36B C31B C32B C33B 1.5(4)
B1B C31B C32B C33B 179.0(3)
F32B C32B C33B F33B -2.8(4)
C31B C32B C33B F33B 178.9(3)
F32B C32B C33B C34B 177.2(3)
C31B C32B C33B C34B -1.1(5)
F33B C33B C34B F34B 1.3(4)
C32B C33B C34B F34B -178.7(3)
F33B C33B C34B C35B 179.6(3)
C32B C33B C34B C35B -0.4(4)
F34B C34B C35B F35B 0.3(4)
C33B C34B C35B F35B -178.1(3)
F34B C34B C35B C36B 179.5(3)
C33B C34B C35B C36B 1.2(4)
F35B C35B C36B F36B 0.8(4)
C34B C35B C36B F36B -178.4(3)
F35B C35B C36B C31B 178.6(3)
C34B C35B C36B C31B -0.7(5)
C32B C31B C36B F36B 177.0(2)
B1B C31B C36B F36B -0.3(4)
C32B C31B C36B C35B -0.7(4)
B1B C31B C36B C35B -178.0(3)
C21B B1B C41B C42B 12.6(3)
C1B B1B C41B C42B -112.1(3)
C31B B1B C41B C42B 129.9(3)
C21B B1B C41B C46B -175.6(2)
C1B B1B C41B C46B 59.6(3)
C31B B1B C41B C46B -58.4(3)
C46B C41B C42B F42B -178.9(2)
B1B C41B C42B F42B -6.6(4)
C46B C41B C42B C43B -0.4(4)
B1B C41B C42B C43B 171.9(2)
F42B C42B C43B F43B -2.7(3)
C41B C42B C43B F43B 178.7(2)
F42B C42B C43B C44B 177.6(2)
C41B C42B C43B C44B -0.9(4)
F43B C43B C44B F44B 1.0(4)
C42B C43B C44B F44B -179.3(2)
F43B C43B C44B C45B -178.5(2)
C42B C43B C44B C45B 1.1(4)
F44B C44B C45B F45B 0.0(4)
C43B C44B C45B F45B 179.6(3)
F44B C44B C45B C46B -179.6(3)
C43B C44B C45B C46B 0.0(4)
F45B C45B C46B F46B 1.4(4)
C44B C45B C46B F46B -179.0(2)
F45B C45B C46B C41B 179.0(3)
C44B C45B C46B C41B -1.4(4)
C42B C41B C46B F46B 179.0(2)
B1B C41B C46B F46B 6.2(4)
C42B C41B C46B C45B 1.6(4)
B1B C41B C46B C45B -171.3(3)
